data_4301573
loop_
_publ_author_name
'Ameli Dreher'
'Klaus Mersmann'
'Christian N\"ather'
'Ivana Ivanovic-Burmazovic'
'Rudi van Eldik'
'Felix Tuczek'

_publ_section_title
;
Structural, Spectroscopic, and Kinetic Investigation of the Molybdenum
Dialkylhydrazido Complexes [MoBr(NNC5H10)(dppe)2]Br and
[Mo(NNC5H10)(dppe)2]: Activation Parameters and Revised Mechanism for N-N
Cleavage
;
_journal_name_full 'Inorganic Chemistry'
_journal_page_first 2078
_journal_page_last 2093
_journal_paper_doi 10.1021/ic801952v
_journal_volume 48
_journal_year 2009
_chemical_formula_sum 'C57 H58 Mo N2 P4'
_chemical_formula_weight 990.87
_chemical_name_systematic
; 
 ? 
;
_space_group_IT_number 15
_symmetry_cell_setting monoclinic
_symmetry_space_group_name_Hall '-C 2yc'
_symmetry_space_group_name_H-M 'C 1 2/c 1'
_atom_sites_solution_hydrogens geom
_atom_sites_solution_primary direct
_atom_sites_solution_secondary difmap
_audit_creation_method SHELXL-97
_cell_angle_alpha 90.00
_cell_angle_beta 108.954(9)
_cell_angle_gamma 90.00
_cell_formula_units_Z 4
_cell_length_a 16.3478(13)
_cell_length_b 19.9745(16)
_cell_length_c 16.6728(13)
_cell_measurement_reflns_used 8000
_cell_measurement_temperature 220(2)
_cell_measurement_theta_max 25
_cell_measurement_theta_min 11
_cell_volume 5149.1(8)
_computing_cell_refinement 'STOE IPDS-1 program package'
_computing_data_collection 'STOE IPDS-1 program package'
_computing_data_reduction 'STOE IPDS-1 program package'
_computing_molecular_graphics 'XP in SHELXTL-PC'
_computing_publication_material 'XCIF in SHELXTL-PC'
_computing_structure_refinement 'SHELXL-97 (Sheldrick, 1997)'
_computing_structure_solution 'SHELXS-97 (Sheldrick, 1990)'
_diffrn_ambient_temperature 220(2)
_diffrn_measured_fraction_theta_full 0.989
_diffrn_measured_fraction_theta_max 0.989
_diffrn_measurement_device_type 'STOE IPDS-1'
_diffrn_measurement_method Phi-scans
_diffrn_radiation_monochromator graphite
_diffrn_radiation_source 'fine-focus sealed tube'
_diffrn_radiation_type MoK\a
_diffrn_radiation_wavelength 0.71073
_diffrn_reflns_av_R_equivalents 0.0540
_diffrn_reflns_av_sigmaI/netI 0.0347
_diffrn_reflns_limit_h_max 20
_diffrn_reflns_limit_h_min -20
_diffrn_reflns_limit_k_max 25
_diffrn_reflns_limit_k_min -25
_diffrn_reflns_limit_l_max 21
_diffrn_reflns_limit_l_min -19
_diffrn_reflns_number 21991
_diffrn_reflns_theta_full 26.88
_diffrn_reflns_theta_max 26.88
_diffrn_reflns_theta_min 2.36
_diffrn_standards_decay_% 0
_diffrn_standards_interval_time 0
_diffrn_standards_number 0
_exptl_absorpt_coefficient_mu 0.417
_exptl_absorpt_correction_type none
_exptl_crystal_colour colourless
_exptl_crystal_density_diffrn 1.278
_exptl_crystal_density_method 'not measured'
_exptl_crystal_description block
_exptl_crystal_F_000 2064
_exptl_crystal_size_max 0.4
_exptl_crystal_size_mid 0.2
_exptl_crystal_size_min 0.2
_refine_diff_density_max 0.350
_refine_diff_density_min -0.698
_refine_diff_density_rms 0.062
_refine_ls_extinction_coef 0.0023(2)
_refine_ls_extinction_expression Fc^*^=kFc[1+0.001xFc^2^\l^3^/sin(2\q)]^-1/4^
_refine_ls_extinction_method SHELXL
_refine_ls_goodness_of_fit_ref 1.023
_refine_ls_hydrogen_treatment constr
_refine_ls_matrix_type full
_refine_ls_number_parameters 314
_refine_ls_number_reflns 5504
_refine_ls_number_restraints 7
_refine_ls_restrained_S_all 1.034
_refine_ls_R_factor_all 0.0395
_refine_ls_R_factor_gt 0.0327
_refine_ls_shift/su_max 0.002
_refine_ls_shift/su_mean 0.000
_refine_ls_structure_factor_coef Fsqd
_refine_ls_weighting_details 'calc w=1/[\s^2^(Fo^2^)+(0.0575P)^2^+1.1851P] where P=(Fo^2^+2Fc^2^)/3'
_refine_ls_weighting_scheme calc
_refine_ls_wR_factor_gt 0.0836
_refine_ls_wR_factor_ref 0.0863
_reflns_number_gt 4792
_reflns_number_total 5504
_reflns_threshold_expression >2sigma(I)
_cod_data_source_file ic801952v_si_001.cif
_cod_data_source_block felix39
_cod_original_cell_volume 5149.1(7)
_cod_original_sg_symbol_H-M 'C 2/c'
_cod_database_code 4301573

loop_
_symmetry_equiv_pos_as_xyz
'x, y, z'
'-x, y, -z+1/2'
'x+1/2, y+1/2, z'
'-x+1/2, y+1/2, -z+1/2'
'-x, -y, -z'
'x, -y, z-1/2'
'-x+1/2, -y+1/2, -z'
'x+1/2, -y+1/2, z-1/2'

loop_
_atom_site_label
_atom_site_type_symbol
_atom_site_fract_x
_atom_site_fract_y
_atom_site_fract_z
_atom_site_U_iso_or_equiv
_atom_site_adp_type
_atom_site_occupancy
_atom_site_symmetry_multiplicity
_atom_site_calc_flag
_atom_site_refinement_flags
_atom_site_disorder_assembly
_atom_site_disorder_group
Mo1 Mo 0.5000 0.676258(10) 0.7500 0.01911(9) Uani 1 2 d S . .
N1 N 0.5000 0.58583(10) 0.7500 0.0263(5) Uani 1 2 d S . .
N2 N 0.5000 0.51954(12) 0.7500 0.0493(7) Uani 1 2 d SD . .
C1 C 0.4310(3) 0.4792(2) 0.7272(4) 0.0448(13) Uani 0.50 1 d PD . .
H1A H 0.4092 0.4749 0.6653 0.054 Uiso 0.50 1 d PR . .
H1B H 0.3857 0.5003 0.7451 0.054 Uiso 0.50 1 d PR . .
C2 C 0.4491(5) 0.4107(3) 0.7672(5) 0.0535(14) Uani 0.50 1 d PD . .
H2A H 0.3968 0.3832 0.7466 0.064 Uiso 0.50 1 d PR . .
H2B H 0.4648 0.4142 0.8290 0.064 Uiso 0.50 1 d PR . .
C3 C 0.5222(4) 0.3770(3) 0.7448(5) 0.0530(16) Uani 0.50 1 d PD . .
H3A H 0.5048 0.3703 0.6833 0.064 Uiso 0.50 1 d PR . .
H3B H 0.5343 0.3330 0.7721 0.064 Uiso 0.50 1 d PR . .
C4 C 0.6026(4) 0.4205(2) 0.7730(4) 0.0464(12) Uani 0.50 1 d PD . .
H4A H 0.6482 0.3996 0.7552 0.056 Uiso 0.50 1 d PR . .
H4B H 0.6233 0.4235 0.8350 0.056 Uiso 0.50 1 d PR . .
C5 C 0.5829(3) 0.4900(2) 0.7352(4) 0.0364(10) Uani 0.50 1 d PD . .
H5A H 0.6320 0.5195 0.7624 0.044 Uiso 0.50 1 d PR . .
H5B H 0.5747 0.4884 0.6744 0.044 Uiso 0.50 1 d PR . .
P1 P 0.45873(3) 0.69006(2) 0.59619(3) 0.02374(12) Uani 1 1 d . . .
C11 C 0.39894(12) 0.76977(9) 0.56534(13) 0.0292(4) Uani 1 1 d . . .
H11A H 0.4389 0.8077 0.5822 0.035 Uiso 1 1 calc R . .
H11B H 0.3710 0.7713 0.5037 0.035 Uiso 1 1 calc R . .
C12 C 0.33117(12) 0.77372(10) 0.60981(12) 0.0296(4) Uani 1 1 d . . .
H12A H 0.2829 0.7439 0.5813 0.035 Uiso 1 1 calc R . .
H12B H 0.3086 0.8195 0.6057 0.035 Uiso 1 1 calc R . .
P2 P 0.37725(3) 0.74938(2) 0.72458(3) 0.02326(12) Uani 1 1 d . . .
C21 C 0.37762(11) 0.62893(9) 0.53389(12) 0.0272(4) Uani 1 1 d . . .
C22 C 0.32169(14) 0.60032(11) 0.57087(14) 0.0394(5) Uani 1 1 d . . .
H22 H 0.3278 0.6105 0.6276 0.047 Uiso 1 1 calc R . .
C23 C 0.25674(16) 0.55693(13) 0.52611(17) 0.0499(6) Uani 1 1 d . . .
H23 H 0.2188 0.5386 0.5522 0.060 Uiso 1 1 calc R . .
C24 C 0.24773(15) 0.54074(11) 0.44389(16) 0.0465(6) Uani 1 1 d . . .
H24 H 0.2038 0.5112 0.4135 0.056 Uiso 1 1 calc R . .
C25 C 0.30319(15) 0.56784(12) 0.40599(15) 0.0439(5) Uani 1 1 d . . .
H25 H 0.2976 0.5564 0.3498 0.053 Uiso 1 1 calc R . .
C26 C 0.36755(13) 0.61204(11) 0.45039(13) 0.0353(4) Uani 1 1 d . . .
H26 H 0.4047 0.6307 0.4236 0.042 Uiso 1 1 calc R . .
C31 C 0.53368(12) 0.69047(11) 0.53452(13) 0.0334(4) Uani 1 1 d . . .
C32 C 0.58528(14) 0.63450(14) 0.53871(15) 0.0476(6) Uani 1 1 d . . .
H32 H 0.5794 0.5971 0.5707 0.057 Uiso 1 1 calc R . .
C33 C 0.64564(17) 0.63320(18) 0.49595(18) 0.0652(8) Uani 1 1 d . . .
H33 H 0.6797 0.5948 0.4986 0.078 Uiso 1 1 calc R . .
C34 C 0.65559(17) 0.68788(18) 0.44979(19) 0.0652(9) Uani 1 1 d . . .
H34 H 0.6976 0.6874 0.4224 0.078 Uiso 1 1 calc R . .
C35 C 0.60446(18) 0.74272(17) 0.44390(18) 0.0608(8) Uani 1 1 d . . .
H35 H 0.6105 0.7798 0.4115 0.073 Uiso 1 1 calc R . .
C36 C 0.54290(15) 0.74423(13) 0.48585(16) 0.0461(6) Uani 1 1 d . . .
H36 H 0.5075 0.7821 0.4809 0.055 Uiso 1 1 calc R . .
C41 C 0.37405(11) 0.83051(9) 0.77710(14) 0.0308(4) Uani 1 1 d . . .
C42 C 0.40136(13) 0.88871(10) 0.74651(16) 0.0405(5) Uani 1 1 d . . .
H42 H 0.4158 0.8870 0.6964 0.049 Uiso 1 1 calc R . .
C43 C 0.40722(16) 0.94868(12) 0.7894(2) 0.0555(7) Uani 1 1 d . . .
H43 H 0.4254 0.9874 0.7679 0.067 Uiso 1 1 calc R . .
C44 C 0.38692(18) 0.95246(13) 0.8626(2) 0.0677(9) Uani 1 1 d . . .
H44 H 0.3919 0.9933 0.8919 0.081 Uiso 1 1 calc R . .
C45 C 0.35898(19) 0.89558(15) 0.8933(2) 0.0639(8) Uani 1 1 d . . .
H45 H 0.3445 0.8978 0.9434 0.077 Uiso 1 1 calc R . .
C46 C 0.35230(15) 0.83520(12) 0.85046(16) 0.0436(5) Uani 1 1 d . . .
H46 H 0.3327 0.7970 0.8716 0.052 Uiso 1 1 calc R . .
C51 C 0.27807(11) 0.71141(10) 0.73697(12) 0.0277(4) Uani 1 1 d . . .
C52 C 0.19910(13) 0.74546(11) 0.71387(16) 0.0396(5) Uani 1 1 d . . .
H52 H 0.1958 0.7899 0.6946 0.047 Uiso 1 1 calc R . .
C53 C 0.12552(13) 0.71388(14) 0.71931(17) 0.0497(6) Uani 1 1 d . . .
H53 H 0.0725 0.7369 0.7033 0.060 Uiso 1 1 calc R . .
C54 C 0.12975(15) 0.64916(14) 0.74796(18) 0.0527(6) Uani 1 1 d . . .
H54 H 0.0798 0.6281 0.7520 0.063 Uiso 1 1 calc R . .
C55 C 0.20704(15) 0.61496(13) 0.77086(18) 0.0497(6) Uani 1 1 d . . .
H55 H 0.2099 0.5705 0.7901 0.060 Uiso 1 1 calc R . .
C56 C 0.28068(12) 0.64649(11) 0.76539(14) 0.0349(4) Uani 1 1 d . . .
H56 H 0.3334 0.6230 0.7814 0.042 Uiso 1 1 calc R . .

loop_
_atom_site_aniso_label
_atom_site_aniso_U_11
_atom_site_aniso_U_22
_atom_site_aniso_U_33
_atom_site_aniso_U_23
_atom_site_aniso_U_13
_atom_site_aniso_U_12
Mo1 0.01371(11) 0.01995(12) 0.02404(13) 0.000 0.00665(8) 0.000
N1 0.0282(11) 0.0225(10) 0.0291(12) 0.000 0.0105(9) 0.000
N2 0.077(2) 0.0211(12) 0.0669(19) 0.000 0.0468(17) 0.000
C1 0.046(3) 0.031(2) 0.068(4) -0.008(2) 0.033(3) -0.0033(19)
C2 0.066(4) 0.034(3) 0.077(5) 0.003(3) 0.045(4) -0.013(3)
C3 0.078(6) 0.028(2) 0.064(4) 0.005(3) 0.038(4) 0.004(2)
C4 0.059(3) 0.029(2) 0.058(3) 0.009(2) 0.028(3) 0.011(2)
C5 0.042(3) 0.022(2) 0.052(3) 0.006(2) 0.026(2) 0.0098(17)
P1 0.0179(2) 0.0293(2) 0.0256(3) 0.00243(17) 0.00913(18) 0.00006(16)
C11 0.0237(9) 0.0307(9) 0.0322(10) 0.0051(8) 0.0077(8) 0.0004(7)
C12 0.0219(9) 0.0331(10) 0.0317(10) 0.0044(8) 0.0060(7) 0.0056(7)
P2 0.0161(2) 0.0244(2) 0.0299(3) 0.00052(17) 0.00841(18) 0.00199(16)
C21 0.0228(9) 0.0299(9) 0.0288(10) 0.0009(7) 0.0084(7) 0.0032(7)
C22 0.0405(11) 0.0463(12) 0.0333(11) -0.0059(9) 0.0148(9) -0.0141(9)
C23 0.0490(13) 0.0521(14) 0.0492(14) -0.0042(11) 0.0166(11) -0.0225(11)
C24 0.0450(12) 0.0379(12) 0.0484(14) -0.0093(10) 0.0038(10) -0.0085(10)
C25 0.0446(12) 0.0487(13) 0.0354(12) -0.0131(10) 0.0091(10) 0.0033(10)
C26 0.0306(10) 0.0437(11) 0.0332(11) -0.0023(9) 0.0126(8) 0.0044(8)
C31 0.0211(9) 0.0536(12) 0.0268(10) 0.0020(8) 0.0096(8) -0.0015(8)
C32 0.0345(11) 0.0711(16) 0.0411(13) 0.0095(11) 0.0176(10) 0.0164(11)
C33 0.0381(13) 0.112(3) 0.0523(16) 0.0089(16) 0.0234(12) 0.0261(14)
C34 0.0342(13) 0.120(3) 0.0504(16) -0.0014(16) 0.0254(12) -0.0034(14)
C35 0.0528(15) 0.090(2) 0.0498(16) 0.0037(14) 0.0308(13) -0.0209(14)
C36 0.0414(12) 0.0595(15) 0.0447(13) 0.0058(11) 0.0237(10) -0.0073(10)
C41 0.0187(8) 0.0303(9) 0.0423(11) -0.0027(8) 0.0084(8) 0.0060(7)
C42 0.0330(11) 0.0312(10) 0.0571(14) -0.0019(9) 0.0144(10) 0.0004(8)
C43 0.0451(13) 0.0309(11) 0.092(2) -0.0082(12) 0.0246(13) 0.0006(9)
C44 0.0564(16) 0.0439(14) 0.110(3) -0.0327(15) 0.0366(16) -0.0018(12)
C45 0.0638(17) 0.0641(17) 0.075(2) -0.0271(15) 0.0386(15) 0.0004(13)
C46 0.0411(12) 0.0421(12) 0.0529(14) -0.0094(10) 0.0225(11) 0.0040(9)
C51 0.0173(8) 0.0352(10) 0.0310(10) -0.0018(8) 0.0085(7) 0.0006(7)
C52 0.0231(9) 0.0434(12) 0.0542(14) 0.0055(10) 0.0153(9) 0.0074(8)
C53 0.0201(10) 0.0687(16) 0.0615(16) 0.0013(13) 0.0149(10) 0.0052(10)
C54 0.0267(10) 0.0692(16) 0.0664(17) 0.0008(14) 0.0211(11) -0.0115(11)
C55 0.0360(12) 0.0489(13) 0.0679(17) 0.0072(12) 0.0219(11) -0.0094(10)
C56 0.0211(9) 0.0391(11) 0.0449(12) 0.0049(9) 0.0114(8) 0.0003(8)

loop_
_atom_type_symbol
_atom_type_description
_atom_type_scat_dispersion_real
_atom_type_scat_dispersion_imag
_atom_type_scat_source
C C 0.0033 0.0016 'International Tables Vol C Tables 4.2.6.8 and 6.1.1.4'
H H 0.0000 0.0000 'International Tables Vol C Tables 4.2.6.8 and 6.1.1.4'
N N 0.0061 0.0033 'International Tables Vol C Tables 4.2.6.8 and 6.1.1.4'
P P 0.1023 0.0942 'International Tables Vol C Tables 4.2.6.8 and 6.1.1.4'
Mo Mo -1.6832 0.6857 'International Tables Vol C Tables 4.2.6.8 and 6.1.1.4'

loop_
_geom_angle_atom_site_label_1
_geom_angle_atom_site_label_2
_geom_angle_atom_site_label_3
_geom_angle
_geom_angle_site_symmetry_1
_geom_angle_site_symmetry_3
_geom_angle_publ_flag
N1 Mo1 P2 127.384(12) . 2_656 ?
N1 Mo1 P2 127.384(12) . . ?
P2 Mo1 P2 105.23(2) 2_656 . ?
N1 Mo1 P1 96.470(12) . 2_656 ?
P2 Mo1 P1 79.433(18) 2_656 2_656 ?
P2 Mo1 P1 92.668(18) . 2_656 ?
N1 Mo1 P1 96.470(12) . . ?
P2 Mo1 P1 92.668(18) 2_656 . ?
P2 Mo1 P1 79.433(18) . . ?
P1 Mo1 P1 167.06(2) 2_656 . ?
N2 N1 Mo1 180.0 . . ?
N1 N2 C1 127.1(2) . . ?
N1 N2 C1 127.1(2) . 2_656 ?
C1 N2 C1 105.9(5) . 2_656 ?
N1 N2 C5 112.07(19) . 2_656 ?
C1 N2 C5 114.9(3) 2_656 2_656 ?
N1 N2 C5 112.1(2) . . ?
C1 N2 C5 114.9(3) . . ?
N2 C1 C2 113.3(5) . . ?
N2 C1 H1A 109.7 . . ?
C2 C1 H1A 109.7 . . ?
N2 C1 H1B 107.8 . . ?
C2 C1 H1B 108.4 . . ?
H1A C1 H1B 107.8 . . ?
C1 C2 C3 110.5(5) . . ?
C1 C2 H2A 109.3 . . ?
C3 C2 H2A 109.3 . . ?
C1 C2 H2B 110.2 . . ?
C3 C2 H2B 109.3 . . ?
H2A C2 H2B 108.1 . . ?
C4 C3 C2 110.0(5) . . ?
C4 C3 H3A 109.2 . . ?
C2 C3 H3A 109.5 . . ?
C4 C3 H3B 110.2 . . ?
C2 C3 H3B 109.8 . . ?
H3A C3 H3B 108.1 . . ?
C5 C4 C3 110.5(5) . . ?
C5 C4 H4A 110.2 . . ?
C3 C4 H4A 109.2 . . ?
C5 C4 H4B 109.7 . . ?
C3 C4 H4B 109.1 . . ?
H4A C4 H4B 108.1 . . ?
C4 C5 N2 110.9(4) . . ?
C4 C5 H5A 109.1 . . ?
N2 C5 H5A 108.7 . . ?
C4 C5 H5B 109.8 . . ?
N2 C5 H5B 109.9 . . ?
H5A C5 H5B 108.3 . . ?
C31 P1 C11 103.21(9) . . ?
C31 P1 C21 100.08(9) . . ?
C11 P1 C21 101.18(8) . . ?
C31 P1 Mo1 125.46(6) . . ?
C11 P1 Mo1 109.21(7) . . ?
C21 P1 Mo1 114.64(6) . . ?
C12 C11 P1 108.14(13) . . ?
C12 C11 H11A 110.1 . . ?
P1 C11 H11A 110.1 . . ?
C12 C11 H11B 110.1 . . ?
P1 C11 H11B 110.1 . . ?
H11A C11 H11B 108.4 . . ?
C11 C12 P2 111.60(12) . . ?
C11 C12 H12A 109.3 . . ?
P2 C12 H12A 109.3 . . ?
C11 C12 H12B 109.3 . . ?
P2 C12 H12B 109.3 . . ?
H12A C12 H12B 108.0 . . ?
C41 P2 C51 98.32(9) . . ?
C41 P2 C12 101.06(9) . . ?
C51 P2 C12 98.22(9) . . ?
C41 P2 Mo1 126.76(6) . . ?
C51 P2 Mo1 116.10(6) . . ?
C12 P2 Mo1 111.85(6) . . ?
C22 C21 C26 117.81(18) . . ?
C22 C21 P1 118.64(15) . . ?
C26 C21 P1 123.51(15) . . ?
C21 C22 C23 121.4(2) . . ?
C21 C22 H22 119.3 . . ?
C23 C22 H22 119.3 . . ?
C24 C23 C22 120.1(2) . . ?
C24 C23 H23 120.0 . . ?
C22 C23 H23 120.0 . . ?
C23 C24 C25 119.7(2) . . ?
C23 C24 H24 120.2 . . ?
C25 C24 H24 120.2 . . ?
C24 C25 C26 120.3(2) . . ?
C24 C25 H25 119.9 . . ?
C26 C25 H25 119.9 . . ?
C25 C26 C21 120.7(2) . . ?
C25 C26 H26 119.6 . . ?
C21 C26 H26 119.6 . . ?
C36 C31 C32 118.3(2) . . ?
C36 C31 P1 123.44(17) . . ?
C32 C31 P1 118.22(17) . . ?
C31 C32 C33 120.6(3) . . ?
C31 C32 H32 119.7 . . ?
C33 C32 H32 119.7 . . ?
C34 C33 C32 120.2(3) . . ?
C34 C33 H33 119.9 . . ?
C32 C33 H33 119.9 . . ?
C35 C34 C33 119.8(3) . . ?
C35 C34 H34 120.1 . . ?
C33 C34 H34 120.1 . . ?
C34 C35 C36 120.3(3) . . ?
C34 C35 H35 119.8 . . ?
C36 C35 H35 119.8 . . ?
C31 C36 C35 120.6(3) . . ?
C31 C36 H36 119.7 . . ?
C35 C36 H36 119.7 . . ?
C46 C41 C42 118.0(2) . . ?
C46 C41 P2 122.18(16) . . ?
C42 C41 P2 119.57(17) . . ?
C43 C42 C41 120.5(2) . . ?
C43 C42 H42 119.7 . . ?
C41 C42 H42 119.7 . . ?
C44 C43 C42 120.9(3) . . ?
C44 C43 H43 119.6 . . ?
C42 C43 H43 119.6 . . ?
C43 C44 C45 119.3(2) . . ?
C43 C44 H44 120.3 . . ?
C45 C44 H44 120.3 . . ?
C44 C45 C46 120.3(3) . . ?
C44 C45 H45 119.9 . . ?
C46 C45 H45 119.9 . . ?
C41 C46 C45 120.9(2) . . ?
C41 C46 H46 119.5 . . ?
C45 C46 H46 119.5 . . ?
C56 C51 C52 118.40(18) . . ?
C56 C51 P2 119.43(14) . . ?
C52 C51 P2 122.07(15) . . ?
C53 C52 C51 120.2(2) . . ?
C53 C52 H52 119.9 . . ?
C51 C52 H52 119.9 . . ?
C54 C53 C52 120.3(2) . . ?
C54 C53 H53 119.8 . . ?
C52 C53 H53 119.8 . . ?
C53 C54 C55 120.1(2) . . ?
C53 C54 H54 119.9 . . ?
C55 C54 H54 119.9 . . ?
C54 C55 C56 119.6(2) . . ?
C54 C55 H55 120.2 . . ?
C56 C55 H55 120.2 . . ?
C51 C56 C55 121.31(19) . . ?
C51 C56 H56 119.3 . . ?
C55 C56 H56 119.3 . . ?

loop_
_geom_bond_atom_site_label_1
_geom_bond_atom_site_label_2
_geom_bond_distance
_geom_bond_site_symmetry_2
_geom_bond_publ_flag
Mo1 N1 1.806(2) . ?
Mo1 P2 2.4057(5) 2_656 ?
Mo1 P2 2.4056(5) . ?
Mo1 P1 2.4462(5) 2_656 ?
Mo1 P1 2.4462(5) . ?
N1 N2 1.324(3) . ?
N2 C1 1.336(5) . ?
N2 C1 1.336(5) 2_656 ?
N2 C5 1.569(5) 2_656 ?
N2 C5 1.569(5) . ?
C1 C2 1.508(7) . ?
C1 H1A 0.9801 . ?
C1 H1B 0.9801 . ?
C2 C3 1.520(7) . ?
C2 H2A 0.9800 . ?
C2 H2B 0.9800 . ?
C3 C4 1.518(7) . ?
C3 H3A 0.9801 . ?
C3 H3B 0.9800 . ?
C4 C5 1.516(6) . ?
C4 H4A 0.9799 . ?
C4 H4B 0.9799 . ?
C5 H5A 0.9800 . ?
C5 H5B 0.9800 . ?
P1 C31 1.838(2) . ?
P1 C11 1.8516(19) . ?
P1 C21 1.8528(19) . ?
C11 C12 1.522(3) . ?
C11 H11A 0.9800 . ?
C11 H11B 0.9800 . ?
C12 P2 1.879(2) . ?
C12 H12A 0.9800 . ?
C12 H12B 0.9800 . ?
P2 C41 1.8507(19) . ?
P2 C51 1.8613(19) . ?
C21 C22 1.382(3) . ?
C21 C26 1.389(3) . ?
C22 C23 1.386(3) . ?
C22 H22 0.9400 . ?
C23 C24 1.369(4) . ?
C23 H23 0.9400 . ?
C24 C25 1.373(3) . ?
C24 H24 0.9400 . ?
C25 C26 1.389(3) . ?
C25 H25 0.9400 . ?
C26 H26 0.9400 . ?
C31 C36 1.383(3) . ?
C31 C32 1.389(3) . ?
C32 C33 1.393(3) . ?
C32 H32 0.9400 . ?
C33 C34 1.376(4) . ?
C33 H33 0.9400 . ?
C34 C35 1.362(4) . ?
C34 H34 0.9400 . ?
C35 C36 1.400(3) . ?
C35 H35 0.9400 . ?
C36 H36 0.9400 . ?
C41 C46 1.383(3) . ?
C41 C42 1.400(3) . ?
C42 C43 1.382(3) . ?
C42 H42 0.9400 . ?
C43 C44 1.368(5) . ?
C43 H43 0.9400 . ?
C44 C45 1.383(4) . ?
C44 H44 0.9400 . ?
C45 C46 1.388(3) . ?
C45 H45 0.9400 . ?
C46 H46 0.9400 . ?
C51 C56 1.377(3) . ?
C51 C52 1.398(3) . ?
C52 C53 1.387(3) . ?
C52 H52 0.9400 . ?
C53 C54 1.372(4) . ?
C53 H53 0.9400 . ?
C54 C55 1.377(4) . ?
C54 H54 0.9400 . ?
C55 C56 1.388(3) . ?
C55 H55 0.9400 . ?
C56 H56 0.9400 . ?
